data_7247159
loop_
_publ_author_name
'Zhang, Ying'
'Sun, Chi-Yu'
'Lin, Lin'

_publ_section_title
;
 Coordination-directed self-assembly of nano-cages: metal ion-change,
 ligand-extending, shape-control and transdermal drug delivery
;
_journal_issue 34
_journal_name_full 'RSC Advances'
_journal_page_first 23396
_journal_page_last 23401
_journal_paper_doi 10.1039/D3RA04150F
_journal_volume 13
_journal_year 2023
_chemical_formula_sum 'C192 H246 Cu4 F24 N41 Na O72 Rh8 S8'
_chemical_formula_weight 6093.19
_space_group_crystal_system monoclinic
_space_group_IT_number 12
_space_group_name_Hall '-C 2y'
_space_group_name_H-M_alt 'C 1 2/m 1'
_atom_sites_solution_hydrogens geom
_audit_creation_method SHELXL-2013
_audit_update_record
;
2017-01-16 deposited with the CCDC.	2023-07-19 downloaded from the CCDC.
;
_cell_angle_alpha 90
_cell_angle_beta 100.896(2)
_cell_angle_gamma 90
_cell_formula_units_Z 2
_cell_length_a 22.6125(9)
_cell_length_b 27.8441(9)
_cell_length_c 20.3747(7)
_cell_measurement_temperature 150(2)
_cell_volume 12597.1(8)
_computing_structure_refinement 'SHELXL-2013 (Sheldrick, 2013)'
_diffrn_ambient_temperature 150(2)
_diffrn_measured_fraction_theta_full 0.999
_diffrn_measured_fraction_theta_max 0.999
_diffrn_radiation_type CuK\a
_diffrn_radiation_wavelength 1.54178
_diffrn_reflns_av_R_equivalents 0.0910
_diffrn_reflns_av_unetI/netI 0.0416
_diffrn_reflns_Laue_measured_fraction_full 0.999
_diffrn_reflns_Laue_measured_fraction_max 0.999
_diffrn_reflns_limit_h_max 27
_diffrn_reflns_limit_h_min -27
_diffrn_reflns_limit_k_max 33
_diffrn_reflns_limit_k_min -33
_diffrn_reflns_limit_l_max 24
_diffrn_reflns_limit_l_min -24
_diffrn_reflns_number 101888
_diffrn_reflns_point_group_measured_fraction_full 0.999
_diffrn_reflns_point_group_measured_fraction_max 0.999
_diffrn_reflns_theta_full 67.679
_diffrn_reflns_theta_max 67.985
_diffrn_reflns_theta_min 2.208
_exptl_absorpt_coefficient_mu 6.026
_exptl_crystal_density_diffrn 1.606
_exptl_crystal_F_000 6184
_exptl_crystal_size_max 0.340
_exptl_crystal_size_mid 0.240
_exptl_crystal_size_min 0.240
_refine_diff_density_max 2.717
_refine_diff_density_min -0.888
_refine_diff_density_rms 0.147
_refine_ls_extinction_method none
_refine_ls_goodness_of_fit_ref 1.071
_refine_ls_hydrogen_treatment constr
_refine_ls_matrix_type full
_refine_ls_number_parameters 737
_refine_ls_number_reflns 11743
_refine_ls_number_restraints 141
_refine_ls_restrained_S_all 1.073
_refine_ls_R_factor_all 0.0994
_refine_ls_R_factor_gt 0.0907
_refine_ls_shift/su_max 0.001
_refine_ls_shift/su_mean 0.000
_refine_ls_structure_factor_coef Fsqd
_refine_ls_weighting_details 'w=1/[\s^2^(Fo^2^)+(0.1875P)^2^+33.9635P] where P=(Fo^2^+2Fc^2^)/3'
_refine_ls_weighting_scheme calc
_refine_ls_wR_factor_gt 0.2710
_refine_ls_wR_factor_ref 0.2829
_reflns_Friedel_coverage 0.000
_reflns_number_gt 9677
_reflns_number_total 11743
_reflns_threshold_expression 'I > 2\s(I)'
_cod_data_source_file d3ra04150f1.cif
_cod_data_source_block complex11
_cod_original_cell_volume 12597.2(8)
_cod_original_sg_symbol_H-M 'C 2/m'
_cod_database_code 7247159
_shelx_space_group_comment
;
The symmetry employed for this shelxl refinement is uniquely defined
by the following loop, which should always be used as a source of
symmetry information in preference to the above space-group names.
They are only intended as comments.
;
_shelx_estimated_absorpt_t_min 0.234
_shelx_estimated_absorpt_t_max 0.326
_shelxl_version_number 2013-4

loop_
_space_group_symop_operation_xyz
'x, y, z'
'-x, y, -z'
'x+1/2, y+1/2, z'
'-x+1/2, y+1/2, -z'
'-x, -y, -z'
'x, -y, z'
'-x+1/2, -y+1/2, -z'
'x+1/2, -y+1/2, z'

loop_
_atom_site_label
_atom_site_type_symbol
_atom_site_fract_x
_atom_site_fract_y
_atom_site_fract_z
_atom_site_U_iso_or_equiv
_atom_site_adp_type
_atom_site_occupancy
_atom_site_site_symmetry_order
_atom_site_calc_flag
_atom_site_refinement_flags_posn
_atom_site_refinement_flags_adp
_atom_site_refinement_flags_occupancy
_atom_site_disorder_assembly
_atom_site_disorder_group
Rh1 Rh 0.29908(2) 0.11263(2) 0.41306(2) 0.0605(2) Uani 1 1 d . . . . .
Rh2 Rh 0.28484(3) 0.11056(2) 0.92015(3) 0.0721(2) Uani 1 1 d . . . . .
Cu1 Cu 0.28752(4) 0.11419(3) 0.65668(5) 0.0619(3) Uani 1 1 d . . . . .
Na1 Na 0.2357(3) 0.0000 0.6565(3) 0.0520(13) Uani 0.5 2 d S T P . .
N1 N 0.2891(2) 0.0385(2) 0.4255(2) 0.0562(11) Uani 1 1 d . . . . .
N2 N 0.2939(3) 0.0000 0.3883(3) 0.0627(18) Uani 1 2 d S T P . .
N3 N 0.2958(2) 0.0379(2) 0.9048(3) 0.0664(13) Uani 1 1 d . . . . .
N4 N 0.2997(4) 0.0000 0.9450(4) 0.071(2) Uani 1 2 d S T P . .
N5 N 0.2052(2) 0.1212(2) 0.3929(3) 0.0670(14) Uani 1 1 d . . . . .
N6 N 0.1116(3) 0.1236(3) 0.3414(4) 0.0789(17) Uani 1 1 d . . . . .
N7 N -0.0974(3) 0.0925(3) 0.1483(4) 0.0902(19) Uani 1 1 d . . . . .
C15 C -0.1619(4) 0.0680(4) 0.0605(6) 0.110(3) Uani 1 1 d . . . . .
H15 H -0.1793 0.0531 0.0194 0.132 Uiso 1 1 calc R U . . .
N9 N 0.2027(2) 0.1355(2) 0.6406(3) 0.0631(12) Uani 1 1 d . . . . .
N10 N 0.1087(2) 0.1506(2) 0.5948(3) 0.0656(13) Uani 1 1 d . . . . .
N11 N 0.3308(3) 0.2061(3) 0.6772(4) 0.0902(19) Uani 1 1 d . . . . .
N12 N 0.1121(14) 0.0000 0.6337(14) 0.158(12) Uani 0.5 2 d DS TU P . .
O1 O 0.2868(2) 0.10677(16) 0.5132(2) 0.0623(10) Uani 1 1 d . . . . .
O2 O 0.27068(18) 0.05748(16) 0.59256(19) 0.0609(10) Uani 1 1 d . . . . .
O3 O 0.2794(2) 0.10695(17) 0.8158(2) 0.0703(12) Uani 1 1 d . . . . .
O4 O 0.2799(2) 0.05691(18) 0.7301(2) 0.0723(12) Uani 1 1 d . . . . .
O5 O 0.3150(2) 0.1726(2) 0.7126(3) 0.0863(15) Uani 1 1 d . . . . .
O6 O 0.3204(4) 0.2014(3) 0.6175(4) 0.118(2) Uani 1 1 d . . . . .
O7 O 0.3571(4) 0.2407(3) 0.7083(5) 0.135(3) Uani 1 1 d . . . . .
O8 O 0.3713(6) 0.2700(4) 0.1986(7) 0.213(6) Uani 1 1 d D . . . .
O9 O 0.3327(5) 0.1999(4) 0.1468(7) 0.210(6) Uani 1 1 d . . . . .
O10 O 0.4017(9) 0.2007(9) 0.2491(9) 0.321(12) Uani 1 1 d . . . . .
O14 O 0.1377(10) 0.0000 0.5824(14) 0.149(8) Uani 0.5 2 d DS TU P . .
O15 O 0.1404(8) 0.0000 0.6901(12) 0.137(7) Uani 0.5 2 d DS TU P . .
O16 O 0.0534(11) 0.0000 0.6220(14) 0.152(9) Uani 0.5 2 d DS TU P . .
O17 O 0.3740(2) 0.0993(2) 0.6633(3) 0.0943(17) Uani 1 1 d D . . . .
O18 O 0.3299(6) 0.0000 0.6767(6) 0.077(4) Uani 0.5 2 d S T P . .
S1 S 0.38184(19) 0.22261(16) 0.1856(2) 0.1487(13) Uani 1 1 d D . . . .
F1 F 0.4924(5) 0.2404(5) 0.1698(6) 0.234(6) Uani 1 1 d D . . . .
F2 F 0.4475(10) 0.1777(9) 0.1287(16) 0.419(15) Uani 1 1 d D U . . .
F3 F 0.4253(10) 0.2465(13) 0.0835(9) 0.55(3) Uani 1 1 d D . . . .
C1 C 0.2812(2) 0.0246(2) 0.4873(3) 0.0538(12) Uani 1 1 d . . . . .
C2 C 0.2795(2) 0.0646(2) 0.5344(3) 0.0544(12) Uani 1 1 d . . . . .
C3 C 0.2897(3) 0.0249(2) 0.8396(3) 0.0615(14) Uani 1 1 d . . . . .
C4 C 0.2829(3) 0.0642(3) 0.7922(3) 0.0631(15) Uani 1 1 d . . . . .
C5 C 0.1663(3) 0.1048(3) 0.3426(4) 0.0704(18) Uani 1 1 d . . . . .
H5 H 0.1755 0.0824 0.3108 0.085 Uiso 1 1 calc R U . . .
C6 C 0.1176(4) 0.1546(4) 0.3953(4) 0.090(2) Uani 1 1 d . . . . .
H6 H 0.0871 0.1740 0.4080 0.108 Uiso 1 1 calc R U . . .
C7 C 0.1759(3) 0.1516(3) 0.4261(4) 0.0764(18) Uani 1 1 d . . . . .
H7 H 0.1934 0.1685 0.4654 0.092 Uiso 1 1 calc R U . . .
C8 C 0.0584(4) 0.1154(3) 0.2925(5) 0.084(2) Uani 1 1 d . . . . .
C9 C 0.0157(5) 0.1505(4) 0.2746(5) 0.102(3) Uani 1 1 d . . . . .
H9 H 0.0215 0.1807 0.2965 0.122 Uiso 1 1 calc R U . . .
C10 C -0.0338(5) 0.1441(4) 0.2275(5) 0.104(3) Uani 1 1 d . . . . .
H10 H -0.0612 0.1698 0.2149 0.124 Uiso 1 1 calc R U . . .
C11 C -0.0442(3) 0.1012(4) 0.1986(5) 0.093(3) Uani 1 1 d . . . . .
C12 C -0.0024(7) 0.0662(6) 0.2156(15) 0.271(15) Uani 1 1 d . . . . .
H12 H -0.0117 0.0346 0.1994 0.325 Uiso 1 1 calc R U . . .
C13 C 0.0506(6) 0.0742(5) 0.2536(10) 0.175(7) Uani 1 1 d . . . . .
H13 H 0.0829 0.0522 0.2543 0.210 Uiso 1 1 calc R U . . .
C14 C -0.1029(4) 0.0672(4) 0.0889(6) 0.120(4) Uani 1 1 d . . . . .
H14 H -0.0714 0.0522 0.0716 0.144 Uiso 1 1 calc R U . . .
N8 N -0.1927(3) 0.0937(2) 0.1003(3) 0.0729(15) Uani 1 1 d . . . . .
C16 C -0.1526(3) 0.1092(3) 0.1516(4) 0.0723(19) Uani 1 1 d . . . . .
H16 H -0.1615 0.1294 0.1860 0.087 Uiso 1 1 calc R U . . .
C17 C 0.1583(3) 0.1246(3) 0.5910(3) 0.0652(15) Uani 1 1 d . . . . .
H17 H 0.1608 0.1017 0.5572 0.078 Uiso 1 1 calc R U . . .
C18 C 0.1223(3) 0.1785(3) 0.6503(3) 0.0702(16) Uani 1 1 d . . . . .
H18 H 0.0958 0.2003 0.6660 0.084 Uiso 1 1 calc R U . . .
C19 C 0.1796(3) 0.1697(3) 0.6789(3) 0.0691(16) Uani 1 1 d . . . . .
H19 H 0.2009 0.1843 0.7185 0.083 Uiso 1 1 calc R U . . .
C20 C 0.0272(4) 0.1069(3) 0.5228(5) 0.093(3) Uani 1 1 d . . . . .
H20 H 0.0461 0.0773 0.5372 0.111 Uiso 1 1 calc R U . . .
C21 C 0.0537(3) 0.1497(3) 0.5471(3) 0.0643(15) Uani 1 1 d . . . . .
C22 C 0.0264(3) 0.1924(3) 0.5241(4) 0.0744(18) Uani 1 1 d . . . . .
H22 H 0.0436 0.2220 0.5414 0.089 Uiso 1 1 calc R U . . .
C23 C 0.3131(3) 0.1664(3) 0.3414(4) 0.082(2) Uani 1 1 d . . . . .
C24 C 0.3356(3) 0.1832(3) 0.4092(4) 0.0793(19) Uani 1 1 d . . . . .
C25 C 0.3824(3) 0.1521(3) 0.4378(4) 0.0752(19) Uani 1 1 d . . . . .
C26 C 0.3881(3) 0.1139(3) 0.3901(4) 0.077(2) Uani 1 1 d . . . . .
C27 C 0.3444(3) 0.1224(3) 0.3319(4) 0.079(2) Uani 1 1 d . . . . .
C28 C 0.2639(4) 0.1897(4) 0.2926(5) 0.106(3) Uani 1 1 d . . . . .
H28A H 0.2813 0.2128 0.2654 0.159 Uiso 1 1 calc R U . . .
H28B H 0.2365 0.2064 0.3169 0.159 Uiso 1 1 calc R U . . .
H28C H 0.2416 0.1651 0.2636 0.159 Uiso 1 1 calc R U . . .
C29 C 0.3151(4) 0.2271(3) 0.4409(5) 0.092(2) Uani 1 1 d . . . . .
H29A H 0.3129 0.2201 0.4875 0.138 Uiso 1 1 calc R U . . .
H29B H 0.2752 0.2366 0.4166 0.138 Uiso 1 1 calc R U . . .
H29C H 0.3437 0.2533 0.4394 0.138 Uiso 1 1 calc R U . . .
C30 C 0.4172(4) 0.1553(4) 0.5080(4) 0.091(2) Uani 1 1 d . . . . .
H30A H 0.4420 0.1264 0.5183 0.136 Uiso 1 1 calc R U . . .
H30B H 0.3891 0.1577 0.5391 0.136 Uiso 1 1 calc R U . . .
H30C H 0.4431 0.1837 0.5124 0.136 Uiso 1 1 calc R U . . .
C31 C 0.4312(3) 0.0732(3) 0.3994(5) 0.093(2) Uani 1 1 d . . . . .
H31A H 0.4672 0.0820 0.3819 0.139 Uiso 1 1 calc R U . . .
H31B H 0.4122 0.0450 0.3754 0.139 Uiso 1 1 calc R U . . .
H31C H 0.4426 0.0658 0.4471 0.139 Uiso 1 1 calc R U . . .
C32 C 0.3350(5) 0.0939(4) 0.2689(4) 0.105(3) Uani 1 1 d . . . . .
H32A H 0.3661 0.1022 0.2433 0.158 Uiso 1 1 calc R U . . .
H32B H 0.2952 0.1012 0.2423 0.158 Uiso 1 1 calc R U . . .
H32C H 0.3374 0.0596 0.2797 0.158 Uiso 1 1 calc R U . . .
C33 C 0.3699(4) 0.1530(2) 0.9398(4) 0.097(3) Uani 0.46(3) 1 d G U P A 1
C34 C 0.3174(4) 0.18102(19) 0.9352(2) 0.084(2) Uani 0.46(3) 1 d G U P A 1
C35 C 0.2862(6) 0.1652(3) 0.9848(3) 0.072(5) Uani 0.46(3) 1 d G U P A 1
C36 C 0.3193(7) 0.1274(3) 1.0200(3) 0.068(5) Uani 0.46(3) 1 d G U P A 1
C37 C 0.3711(6) 0.1198(3) 0.9923(5) 0.086(6) Uani 0.46(3) 1 d G U P A 1
C38 C 0.4163(3) 0.1576(3) 0.8966(7) 0.158(7) Uani 0.46(3) 1 d G U P A 1
H38A H 0.3968 0.1673 0.8515 0.237 Uiso 0.46(3) 1 calc R U P A 1
H38B H 0.4365 0.1266 0.8945 0.237 Uiso 0.46(3) 1 calc R U P A 1
H38C H 0.4461 0.1819 0.9156 0.237 Uiso 0.46(3) 1 calc R U P A 1
C39 C 0.2982(3) 0.2207(2) 0.8861(4) 0.107(3) Uani 0.46(3) 1 d G U P A 1
H39A H 0.3262 0.2477 0.8962 0.161 Uiso 0.46(3) 1 calc R U P A 1
H39B H 0.2575 0.2312 0.8893 0.161 Uiso 0.46(3) 1 calc R U P A 1
H39C H 0.2984 0.2090 0.8408 0.161 Uiso 0.46(3) 1 calc R U P A 1
C40 C 0.2279(7) 0.1851(4) 0.9977(6) 0.107(8) Uani 0.46(3) 1 d G U P A 1
H40A H 0.2071 0.2021 0.9578 0.160 Uiso 0.46(3) 1 calc R U P A 1
H40B H 0.2360 0.2074 1.0355 0.160 Uiso 0.46(3) 1 calc R U P A 1
H40C H 0.2025 0.1587 1.0081 0.160 Uiso 0.46(3) 1 calc R U P A 1
C41 C 0.3025(10) 0.1000(5) 1.0771(4) 0.116(9) Uani 0.46(3) 1 d G U P A 1
H41A H 0.3260 0.0703 1.0841 0.174 Uiso 0.46(3) 1 calc R U P A 1
H41B H 0.2595 0.0923 1.0668 0.174 Uiso 0.46(3) 1 calc R U P A 1
H41C H 0.3110 0.1196 1.1177 0.174 Uiso 0.46(3) 1 calc R U P A 1
C42 C 0.4190(7) 0.0830(3) 1.0146(9) 0.123(10) Uani 0.46(3) 1 d G U P A 1
H42A H 0.4363 0.0727 0.9763 0.184 Uiso 0.46(3) 1 calc R U P A 1
H42B H 0.4013 0.0553 1.0334 0.184 Uiso 0.46(3) 1 calc R U P A 1
H42C H 0.4506 0.0970 1.0488 0.184 Uiso 0.46(3) 1 calc R U P A 1
C33' C 0.3581(4) 0.15454(19) 0.9512(3) 0.097(3) Uani 0.54(3) 1 d G . P A 2
C34' C 0.3069(4) 0.1849(2) 0.9316(3) 0.084(2) Uani 0.54(3) 1 d G . P A 2
C35' C 0.2655(6) 0.1754(3) 0.9751(4) 0.076(5) Uani 0.54(3) 1 d G U P A 2
C36' C 0.2912(8) 0.1392(4) 1.0215(2) 0.087(5) Uani 0.54(3) 1 d G U P A 2
C37' C 0.3484(6) 0.1263(3) 1.0067(4) 0.101(7) Uani 0.54(3) 1 d G U P A 2
C38' C 0.4132(3) 0.1526(3) 0.9186(7) 0.158(7) Uani 0.54(3) 1 d G . P A 2
H38D H 0.4456 0.1719 0.9448 0.237 Uiso 0.54(3) 1 calc R U P A 2
H38E H 0.4029 0.1655 0.8731 0.237 Uiso 0.54(3) 1 calc R U P A 2
H38F H 0.4266 0.1192 0.9169 0.237 Uiso 0.54(3) 1 calc R U P A 2
C39' C 0.2979(3) 0.2209(3) 0.8746(4) 0.107(3) Uani 0.54(3) 1 d G . P A 2
H39D H 0.3167 0.2515 0.8906 0.161 Uiso 0.54(3) 1 calc R U P A 2
H39E H 0.2547 0.2258 0.8582 0.161 Uiso 0.54(3) 1 calc R U P A 2
H39F H 0.3165 0.2086 0.8382 0.161 Uiso 0.54(3) 1 calc R U P A 2
C40' C 0.2049(6) 0.1996(5) 0.9724(8) 0.116(8) Uani 0.54(3) 1 d G U P A 2
H40D H 0.2046 0.2160 1.0149 0.174 Uiso 0.54(3) 1 calc R U P A 2
H40E H 0.1730 0.1754 0.9648 0.174 Uiso 0.54(3) 1 calc R U P A 2
H40F H 0.1981 0.2231 0.9359 0.174 Uiso 0.54(3) 1 calc R U P A 2
C41' C 0.2627(11) 0.1182(6) 1.0769(4) 0.130(9) Uani 0.54(3) 1 d G U P A 2
H41D H 0.2912 0.1204 1.1195 0.195 Uiso 0.54(3) 1 calc R U P A 2
H41E H 0.2525 0.0844 1.0669 0.195 Uiso 0.54(3) 1 calc R U P A 2
H41F H 0.2261 0.1361 1.0800 0.195 Uiso 0.54(3) 1 calc R U P A 2
C42' C 0.3914(8) 0.0891(4) 1.0436(7) 0.189(15) Uani 0.54(3) 1 d G U P A 2
H42D H 0.3684 0.0640 1.0613 0.283 Uiso 0.54(3) 1 calc R U P A 2
H42E H 0.4188 0.1046 1.0806 0.283 Uiso 0.54(3) 1 calc R U P A 2
H42F H 0.4148 0.0747 1.0128 0.283 Uiso 0.54(3) 1 calc R U P A 2
C43 C 0.4378(8) 0.2231(9) 0.1410(14) 0.40(3) Uani 1 1 d D . . . .
C45 C 0.4210(9) 0.1088(10) 0.7178(10) 0.241(13) Uani 1 1 d D . . . .
H45A H 0.4148 0.0900 0.7566 0.362 Uiso 1 1 calc R U . . .
H45B H 0.4213 0.1431 0.7287 0.362 Uiso 1 1 calc R U . . .
H45C H 0.4596 0.0999 0.7059 0.362 Uiso 1 1 calc R U . . .
C46 C 0.9761(7) 0.2725(11) 0.6444(9) 0.232(12) Uani 1 1 d D . . . .
H46A H 0.9742 0.2496 0.6803 0.348 Uiso 1 1 calc R U . . .
H46B H 0.9547 0.2594 0.6018 0.348 Uiso 1 1 calc R U . . .
H46C H 0.9572 0.3028 0.6537 0.348 Uiso 1 1 calc R U . . .
O19 O 1.0339(6) 0.2806(5) 0.6404(8) 0.220(6) Uani 1 1 d D . . . .
H19A H 1.0391 0.2745 0.6016 0.330 Uiso 1 1 calc R U . . .

loop_
_atom_site_aniso_label
_atom_site_aniso_U_11
_atom_site_aniso_U_22
_atom_site_aniso_U_33
_atom_site_aniso_U_23
_atom_site_aniso_U_13
_atom_site_aniso_U_12
Rh1 0.0480(3) 0.0792(4) 0.0551(3) 0.0085(2) 0.0115(2) -0.00228(18)
Rh2 0.0720(4) 0.0890(4) 0.0497(3) -0.0148(2) -0.0032(2) -0.0161(2)
Cu1 0.0574(6) 0.0690(6) 0.0572(5) -0.0058(4) 0.0052(4) -0.0023(4)
Na1 0.075(4) 0.051(3) 0.036(3) 0.000 0.027(3) 0.000
N1 0.044(2) 0.078(3) 0.047(2) -0.006(2) 0.0086(19) 0.001(2)
N2 0.044(3) 0.101(6) 0.045(3) 0.000 0.012(3) 0.000
N3 0.054(3) 0.089(4) 0.053(3) -0.003(3) 0.003(2) -0.006(2)
N4 0.070(5) 0.090(6) 0.046(4) 0.000 -0.008(3) 0.000
N5 0.054(3) 0.094(4) 0.056(3) 0.016(3) 0.017(2) 0.007(3)
N6 0.055(3) 0.099(4) 0.084(4) 0.015(4) 0.015(3) 0.013(3)
N7 0.063(3) 0.093(5) 0.109(5) -0.003(4) 0.003(3) 0.002(3)
C15 0.088(6) 0.122(8) 0.117(7) -0.038(6) 0.012(5) 0.005(5)
N9 0.065(3) 0.068(3) 0.055(3) -0.001(2) 0.009(2) 0.000(2)
N10 0.054(3) 0.080(3) 0.063(3) -0.005(3) 0.013(2) -0.001(2)
N11 0.087(4) 0.081(4) 0.110(6) -0.003(4) 0.036(4) -0.010(3)
N12 0.18(2) 0.143(18) 0.159(19) 0.000 0.046(17) 0.000
O1 0.058(2) 0.076(3) 0.053(2) 0.0006(19) 0.0085(19) -0.0069(18)
O2 0.064(2) 0.073(3) 0.046(2) -0.0006(18) 0.0117(17) 0.0033(19)
O3 0.070(3) 0.083(3) 0.053(2) -0.009(2) 0.001(2) -0.007(2)
O4 0.089(3) 0.083(3) 0.045(2) -0.001(2) 0.012(2) 0.000(2)
O5 0.068(3) 0.113(4) 0.074(3) -0.006(3) 0.004(2) -0.006(3)
O6 0.137(6) 0.138(6) 0.080(4) 0.002(4) 0.022(4) 0.011(5)
O7 0.150(7) 0.100(5) 0.161(7) -0.036(5) 0.039(5) -0.045(5)
O8 0.259(13) 0.178(10) 0.228(12) -0.122(10) 0.114(10) -0.095(9)
O9 0.172(9) 0.193(10) 0.279(15) -0.152(11) 0.078(9) -0.069(8)
O10 0.30(2) 0.46(3) 0.228(16) 0.158(19) 0.096(15) -0.05(2)
O14 0.107(12) 0.151(15) 0.200(17) 0.000 0.057(13) 0.000
O15 0.078(10) 0.157(15) 0.158(15) 0.000 -0.018(10) 0.000
O16 0.133(17) 0.17(2) 0.147(19) 0.000 0.022(15) 0.000
O17 0.060(3) 0.125(5) 0.090(4) -0.019(3) -0.004(3) 0.002(3)
O18 0.081(8) 0.114(11) 0.037(6) 0.000 0.019(5) 0.000
S1 0.155(3) 0.149(3) 0.157(3) -0.043(3) 0.068(2) -0.048(2)
F1 0.188(10) 0.310(15) 0.223(11) -0.075(11) 0.089(8) -0.052(10)
F2 0.28(2) 0.44(3) 0.51(3) -0.21(3) 0.026(19) -0.05(2)
F3 0.40(3) 1.06(9) 0.252(18) 0.23(3) 0.21(2) 0.13(4)
C1 0.033(2) 0.081(3) 0.048(3) 0.008(2) 0.008(2) 0.001(2)
C2 0.048(3) 0.066(3) 0.048(3) -0.001(2) 0.006(2) -0.002(2)
C3 0.052(3) 0.082(4) 0.049(3) 0.000(3) 0.004(2) -0.004(3)
C4 0.057(3) 0.081(4) 0.051(3) -0.008(3) 0.008(2) -0.006(3)
C5 0.046(3) 0.093(5) 0.073(4) 0.008(3) 0.013(3) 0.006(3)
C6 0.080(5) 0.118(7) 0.076(5) 0.009(5) 0.024(4) 0.023(4)
C7 0.071(4) 0.098(5) 0.062(4) 0.003(4) 0.015(3) 0.009(4)
C8 0.057(4) 0.094(6) 0.099(6) 0.004(4) 0.013(4) 0.008(3)
C9 0.108(7) 0.103(7) 0.090(6) -0.005(5) 0.004(5) 0.011(5)
C10 0.106(7) 0.108(7) 0.092(6) 0.000(5) 0.008(5) 0.024(6)
C11 0.048(4) 0.107(6) 0.117(7) -0.010(5) 0.002(4) 0.005(4)
C12 0.137(12) 0.127(12) 0.47(4) -0.077(17) -0.146(18) 0.042(9)
C13 0.094(7) 0.126(10) 0.28(2) -0.049(12) -0.034(10) 0.026(7)
C14 0.069(5) 0.144(9) 0.142(9) -0.053(8) 0.009(5) 0.001(5)
N8 0.073(3) 0.079(4) 0.063(3) 0.012(3) 0.004(3) -0.006(3)
C16 0.059(4) 0.087(5) 0.069(4) 0.017(3) 0.007(3) 0.006(3)
C17 0.060(3) 0.078(4) 0.055(3) -0.006(3) 0.003(3) 0.000(3)
C18 0.070(4) 0.085(4) 0.057(3) -0.011(3) 0.016(3) 0.002(3)
C19 0.066(4) 0.087(5) 0.054(3) -0.010(3) 0.011(3) -0.003(3)
C20 0.077(5) 0.073(5) 0.113(7) -0.003(4) -0.019(5) 0.005(4)
C21 0.053(3) 0.078(4) 0.063(4) -0.007(3) 0.013(3) -0.001(3)
C22 0.060(3) 0.065(4) 0.096(5) -0.006(3) 0.010(3) -0.002(3)
C23 0.071(4) 0.099(5) 0.083(5) 0.026(4) 0.031(4) -0.004(4)
C24 0.070(4) 0.093(5) 0.080(5) 0.011(4) 0.026(4) -0.014(4)
C25 0.051(3) 0.103(5) 0.075(4) 0.003(4) 0.021(3) -0.007(3)
C26 0.053(4) 0.097(6) 0.082(5) 0.014(4) 0.020(3) -0.010(3)
C27 0.068(4) 0.104(5) 0.070(4) 0.009(4) 0.024(3) -0.005(4)
C28 0.106(6) 0.114(7) 0.094(6) 0.047(5) 0.011(5) -0.007(5)
C29 0.098(5) 0.082(5) 0.106(6) 0.005(5) 0.042(5) -0.006(4)
C30 0.070(4) 0.115(6) 0.091(5) -0.015(5) 0.023(4) -0.023(4)
C31 0.054(4) 0.113(6) 0.114(6) 0.011(5) 0.023(4) 0.002(4)
C32 0.105(6) 0.151(9) 0.069(5) -0.005(5) 0.038(5) -0.011(6)
C33 0.073(6) 0.116(7) 0.098(7) -0.027(6) 0.003(5) -0.014(5)
C34 0.105(6) 0.083(5) 0.066(4) -0.022(4) 0.022(4) -0.035(5)
C35 0.068(9) 0.084(11) 0.063(9) -0.017(8) 0.007(7) 0.001(8)
C36 0.062(10) 0.088(10) 0.056(8) -0.026(7) 0.019(7) -0.014(8)
C37 0.050(9) 0.112(12) 0.086(12) -0.011(10) -0.010(8) -0.002(8)
C38 0.092(8) 0.194(15) 0.196(18) -0.011(13) 0.048(10) -0.057(9)
C39 0.150(9) 0.102(7) 0.078(6) -0.041(5) 0.039(6) -0.033(6)
C40 0.111(16) 0.075(12) 0.124(18) -0.022(12) -0.007(14) -0.003(12)
C41 0.14(2) 0.153(19) 0.050(9) -0.045(11) 0.009(11) -0.009(16)
C42 0.115(17) 0.15(2) 0.091(14) 0.011(14) -0.021(13) 0.010(15)
C33' 0.073(6) 0.116(7) 0.098(7) -0.027(6) 0.003(5) -0.014(5)
C34' 0.105(6) 0.083(5) 0.066(4) -0.022(4) 0.022(4) -0.035(5)
C35' 0.091(10) 0.073(8) 0.072(8) -0.028(7) 0.036(7) 0.000(8)
C36' 0.119(13) 0.103(11) 0.038(6) -0.040(7) 0.012(7) -0.016(10)
C37' 0.074(12) 0.128(13) 0.089(12) -0.029(10) -0.013(9) -0.015(10)
C38' 0.092(8) 0.194(15) 0.196(18) -0.011(13) 0.048(10) -0.057(9)
C39' 0.150(9) 0.102(7) 0.078(6) -0.041(5) 0.039(6) -0.033(6)
C40' 0.148(17) 0.093(12) 0.123(16) -0.027(12) 0.067(14) -0.007(12)
C41' 0.16(2) 0.146(18) 0.090(13) -0.040(12) 0.032(13) -0.043(15)
C42' 0.16(2) 0.19(2) 0.18(3) -0.03(2) -0.05(2) -0.03(2)
C43 0.109(14) 0.27(3) 0.80(10) -0.15(5) 0.04(3) -0.071(19)
C45 0.158(16) 0.40(4) 0.155(16) 0.002(18) 0.014(13) 0.094(18)
C46 0.136(12) 0.43(4) 0.138(12) 0.065(18) 0.042(10) 0.076(18)
O19 0.181(11) 0.212(12) 0.288(17) -0.055(12) 0.097(11) -0.018(9)

loop_
_atom_type_symbol
_atom_type_description
_atom_type_scat_dispersion_real
_atom_type_scat_dispersion_imag
_atom_type_scat_source
C C 0.0181 0.0091 'International Tables Vol C Tables 4.2.6.8 and 6.1.1.4'
H H 0.0000 0.0000 'International Tables Vol C Tables 4.2.6.8 and 6.1.1.4'
N N 0.0311 0.0180 'International Tables Vol C Tables 4.2.6.8 and 6.1.1.4'
O O 0.0492 0.0322 'International Tables Vol C Tables 4.2.6.8 and 6.1.1.4'
F F 0.0727 0.0534 'International Tables Vol C Tables 4.2.6.8 and 6.1.1.4'
S S 0.3331 0.5567 'International Tables Vol C Tables 4.2.6.8 and 6.1.1.4'
Cu Cu -1.9646 0.5888 'International Tables Vol C Tables 4.2.6.8 and 6.1.1.4'
Rh Rh 0.0927 3.6045 'International Tables Vol C Tables 4.2.6.8 and 6.1.1.4'
Na Na 0.1353 0.1239 'International Tables Vol C Tables 4.2.6.8 and 6.1.1.4'

loop_
_geom_angle_atom_site_label_1
_geom_angle_atom_site_label_2
_geom_angle_atom_site_label_3
_geom_angle
_geom_angle_site_symmetry_1
_geom_angle_site_symmetry_3
_geom_angle_publ_flag
N1 Rh1 N5 90.4(2) . . ?
N1 Rh1 O1 76.77(18) . . ?
N5 Rh1 O1 83.44(19) . . ?
N1 Rh1 C27 107.4(3) . . ?
N5 Rh1 C27 116.9(3) . . ?
O1 Rh1 C27 158.7(3) . . ?
N1 Rh1 C24 163.7(2) . . ?
N5 Rh1 C24 105.7(3) . . ?
O1 Rh1 C24 103.2(2) . . ?
C27 Rh1 C24 66.8(3) . . ?
N1 Rh1 C26 99.7(2) . . ?
N5 Rh1 C26 155.4(3) . . ?
O1 Rh1 C26 120.6(3) . . ?
C27 Rh1 C26 38.6(3) . . ?
C24 Rh1 C26 66.0(3) . . ?
N1 Rh1 C23 143.0(3) . . ?
N5 Rh1 C23 93.5(3) . . ?
O1 Rh1 C23 140.3(3) . . ?
C27 Rh1 C23 39.5(3) . . ?
C24 Rh1 C23 39.6(3) . . ?
C26 Rh1 C23 65.0(3) . . ?
N1 Rh1 C25 125.6(3) . . ?
N5 Rh1 C25 142.6(3) . . ?
O1 Rh1 C25 94.7(2) . . ?
C27 Rh1 C25 65.6(3) . . ?
C24 Rh1 C25 38.2(3) . . ?
C26 Rh1 C25 39.7(3) . . ?
C23 Rh1 C25 64.6(3) . . ?
C35 Rh2 N3 148.5(3) . . ?
C33' Rh2 N3 121.0(3) . . ?
C35 Rh2 C36 40.14(11) . . ?
N3 Rh2 C36 109.4(4) . . ?
C35 Rh2 C34 40.05(10) . . ?
N3 Rh2 C34 152.6(3) . . ?
C36 Rh2 C34 65.93(16) . . ?
C35 Rh2 N8 101.0(4) . 2_556 ?
C33' Rh2 N8 154.7(3) . 2_556 ?
N3 Rh2 N8 83.9(2) . 2_556 ?
C36 Rh2 N8 114.6(5) . 2_556 ?
C34 Rh2 N8 123.1(3) . 2_556 ?
C33' Rh2 C37' 40.14(13) . . ?
N3 Rh2 C37' 104.4(3) . . ?
N8 Rh2 C37' 135.2(5) 2_556 . ?
C35 Rh2 O3 133.5(3) . . ?
C33' Rh2 O3 103.2(3) . . ?
N3 Rh2 O3 77.7(2) . . ?
C36 Rh2 O3 158.8(4) . . ?
C34 Rh2 O3 98.26(18) . . ?
N8 Rh2 O3 85.6(2) 2_556 . ?
C37' Rh2 O3 139.2(4) . . ?
C33' Rh2 C34' 39.80(11) . . ?
N3 Rh2 C34' 159.0(3) . . ?
N8 Rh2 C34' 116.2(3) 2_556 . ?
C37' Rh2 C34' 66.21(16) . . ?
O3 Rh2 C34' 97.16(19) . . ?
C33' Rh2 C36' 65.74(16) . . ?
N3 Rh2 C36' 120.6(3) . . ?
N8 Rh2 C36' 98.9(4) 2_556 . ?
C37' Rh2 C36' 38.79(10) . . ?
O3 Rh2 C36' 161.4(3) . . ?
C34' Rh2 C36' 64.60(16) . . ?
C33' Rh2 C35' 65.40(15) . . ?
N3 Rh2 C35' 156.3(3) . . ?
N8 Rh2 C35' 90.0(3) 2_556 . ?
C37' Rh2 C35' 64.77(16) . . ?
O3 Rh2 C35' 124.7(3) . . ?
C34' Rh2 C35' 38.36(11) . . ?
C36' Rh2 C35' 37.84(12) . . ?
C35 Rh2 C37 64.93(17) . . ?
N3 Rh2 C37 95.6(3) . . ?
C36 Rh2 C37 37.95(12) . . ?
C34 Rh2 C37 63.57(19) . . ?
N8 Rh2 C37 150.5(4) 2_556 . ?
O3 Rh2 C37 123.3(4) . . ?
N9 Cu1 O17 172.1(3) . . ?
N9 Cu1 O5 92.1(2) . . ?
O17 Cu1 O5 86.3(2) . . ?
N9 Cu1 O2 93.97(19) . . ?
O17 Cu1 O2 86.8(2) . . ?
O5 Cu1 O2 171.0(2) . . ?
N9 Cu1 O4 97.5(2) . . ?
O17 Cu1 O4 90.3(2) . . ?
O5 Cu1 O4 104.7(2) . . ?
O2 Cu1 O4 81.16(17) . . ?
N9 Cu1 Na1 87.55(19) . . ?
O17 Cu1 Na1 98.1(2) . . ?
O5 Cu1 Na1 145.8(2) . . ?
O2 Cu1 Na1 41.42(14) . . ?
O4 Cu1 Na1 41.76(15) . . ?
O18 Na1 O4 64.4(3) . . ?
O18 Na1 O4 64.4(3) . 6 ?
O4 Na1 O4 88.1(3) . 6 ?
O18 Na1 O2 70.4(3) . . ?
O4 Na1 O2 74.55(18) . . ?
O4 Na1 O2 134.6(3) 6 . ?
O18 Na1 O2 70.4(3) . 6 ?
O4 Na1 O2 134.6(3) . 6 ?
O4 Na1 O2 74.55(18) 6 6 ?
O2 Na1 O2 88.3(3) . 6 ?
O18 Na1 O15 152.5(7) . . ?
O4 Na1 O15 96.8(4) . . ?
O4 Na1 O15 96.8(4) 6 . ?
O2 Na1 O15 126.2(3) . . ?
O2 Na1 O15 126.2(4) 6 . ?
O18 Na1 O14 153.5(7) . . ?
O4 Na1 O14 130.0(3) . . ?
O4 Na1 O14 130.0(3) 6 . ?
O2 Na1 O14 91.1(5) . . ?
O2 Na1 O14 91.1(5) 6 . ?
O15 Na1 O14 54.0(7) . . ?
O18 Na1 N12 178.5(7) . . ?
O4 Na1 N12 114.7(4) . . ?
O4 Na1 N12 114.7(4) 6 . ?
O2 Na1 N12 110.7(5) . . ?
O2 Na1 N12 110.7(5) 6 . ?
O15 Na1 N12 26.0(6) . . ?
O14 Na1 N12 28.0(6) . . ?
O18 Na1 Cu1 70.15(10) . . ?
O4 Na1 Cu1 40.38(12) . . ?
O4 Na1 Cu1 122.9(3) 6 . ?
O2 Na1 Cu1 35.95(11) . . ?
O2 Na1 Cu1 119.9(2) 6 . ?
O15 Na1 Cu1 109.37(11) . . ?
O14 Na1 Cu1 105.94(17) . . ?
N12 Na1 Cu1 109.95(11) . . ?
O18 Na1 Cu1 70.15(10) . 6 ?
O4 Na1 Cu1 122.9(3) . 6 ?
O4 Na1 Cu1 40.38(12) 6 6 ?
O2 Na1 Cu1 119.9(2) . 6 ?
O2 Na1 Cu1 35.95(11) 6 6 ?
O15 Na1 Cu1 109.37(11) . 6 ?
O14 Na1 Cu1 105.94(17) . 6 ?
N12 Na1 Cu1 109.95(11) . 6 ?
Cu1 Na1 Cu1 139.5(2) . 6 ?
N2 N1 C1 109.7(5) . . ?
N2 N1 Rh1 134.7(4) . . ?
C1 N1 Rh1 115.3(4) . . ?
N1 N2 N1 107.6(6) . 6 ?
N4 N3 C3 112.1(6) . . ?
N4 N3 Rh2 132.8(4) . . ?
C3 N3 Rh2 114.4(5) . . ?
N3 N4 N3 105.1(7) . 6 ?
C5 N5 C7 107.1(6) . . ?
C5 N5 Rh1 128.6(5) . . ?
C7 N5 Rh1 123.6(5) . . ?
C5 N6 C6 106.2(7) . . ?
C5 N6 C8 127.1(7) . . ?
C6 N6 C8 126.7(7) . . ?
C16 N7 C14 106.7(7) . . ?
C16 N7 C11 124.3(8) . . ?
C14 N7 C11 129.1(7) . . ?
C14 C15 N8 109.1(9) . . ?
C17 N9 C19 106.0(6) . . ?
C17 N9 Cu1 129.2(5) . . ?
C19 N9 Cu1 124.6(4) . . ?
C17 N10 C18 107.2(5) . . ?
C17 N10 C21 125.3(6) . . ?
C18 N10 C21 127.4(6) . . ?
O6 N11 O7 125.6(9) . . ?
O6 N11 O5 118.3(8) . . ?
O7 N11 O5 116.0(9) . . ?
O15 N12 O14 122(3) . . ?
O15 N12 O16 121(3) . . ?
O14 N12 O16 117(3) . . ?
O15 N12 Na1 59.9(17) . . ?
O14 N12 Na1 62.5(17) . . ?
O16 N12 Na1 179(2) . . ?
C2 O1 Rh1 116.6(4) . . ?
C2 O2 Cu1 116.0(4) . . ?
C2 O2 Na1 141.2(4) . . ?
Cu1 O2 Na1 102.63(19) . . ?
C4 O3 Rh2 115.0(4) . . ?
C4 O4 Cu1 124.1(5) . . ?
C4 O4 Na1 134.6(5) . . ?
Cu1 O4 Na1 97.85(19) . . ?
N11 O5 Cu1 111.1(5) . . ?
N12 O14 Na1 89.6(19) . . ?
N12 O15 Na1 94(2) . . ?
C45 O17 Cu1 127.1(9) . . ?
O8 S1 O9 113.4(9) . . ?
O8 S1 O10 105.8(13) . . ?
O9 S1 O10 113.8(12) . . ?
O8 S1 C43 105.7(10) . . ?
O9 S1 C43 107.2(9) . . ?
O10 S1 C43 110.6(12) . . ?
N1 C1 C1 106.5(4) . 6 ?
N1 C1 C2 114.2(5) . . ?
C1 C1 C2 139.1(3) 6 . ?
O2 C2 O1 121.4(5) . . ?
O2 C2 C1 121.5(5) . . ?
O1 C2 C1 117.1(5) . . ?
N3 C3 C3 105.4(4) . 6 ?
N3 C3 C4 115.4(6) . . ?
C3 C3 C4 139.1(3) 6 . ?
O4 C4 O3 121.6(6) . . ?
O4 C4 C3 121.4(6) . . ?
O3 C4 C3 117.1(5) . . ?
N5 C5 N6 111.2(7) . . ?
C7 C6 N6 105.7(7) . . ?
N5 C7 C6 109.8(7) . . ?
C9 C8 C13 115.4(10) . . ?
C9 C8 N6 121.9(8) . . ?
C13 C8 N6 122.1(8) . . ?
C10 C9 C8 123.0(10) . . ?
C11 C10 C9 119.3(9) . . ?
C10 C11 C12 118.3(10) . . ?
C10 C11 N7 121.1(8) . . ?
C12 C11 N7 120.5(11) . . ?
C13 C12 C11 122.8(14) . . ?
C12 C13 C8 118.6(12) . . ?
C15 C14 N7 106.6(9) . . ?
C16 N8 C15 106.9(7) . . ?
C16 N8 Rh2 126.3(6) . 2_556 ?
C15 N8 Rh2 126.6(6) . 2_556 ?
N8 C16 N7 110.7(8) . . ?
N9 C17 N10 110.7(6) . . ?
C19 C18 N10 107.8(6) . . ?
C18 C19 N9 108.4(6) . . ?
C21 C20 C20 120.5(4) . 2_556 ?
C22 C21 C20 118.9(6) . . ?
C22 C21 N10 119.5(6) . . ?
C20 C21 N10 121.6(6) . . ?
C21 C22 C22 120.5(4) . 2_556 ?
C27 C23 C24 107.9(7) . . ?
C27 C23 C28 127.0(9) . . ?
C24 C23 C28 125.0(8) . . ?
C27 C23 Rh1 68.9(4) . . ?
C24 C23 Rh1 69.6(4) . . ?
C28 C23 Rh1 124.5(5) . . ?
C25 C24 C23 107.2(7) . . ?
C25 C24 C29 126.4(8) . . ?
C23 C24 C29 126.3(8) . . ?
C25 C24 Rh1 71.5(5) . . ?
C23 C24 Rh1 70.8(4) . . ?
C29 C24 Rh1 125.5(5) . . ?
C24 C25 C26 109.0(7) . . ?
C24 C25 C30 125.3(8) . . ?
C26 C25 C30 125.5(7) . . ?
C24 C25 Rh1 70.2(4) . . ?
C26 C25 Rh1 70.0(4) . . ?
C30 C25 Rh1 122.1(5) . . ?
C27 C26 C25 107.5(7) . . ?
C27 C26 C31 125.1(8) . . ?
C25 C26 C31 127.5(8) . . ?
C27 C26 Rh1 69.5(4) . . ?
C25 C26 Rh1 70.3(4) . . ?
C31 C26 Rh1 125.4(5) . . ?
C26 C27 C23 108.2(8) . . ?
C26 C27 C32 126.7(8) . . ?
C23 C27 C32 124.9(8) . . ?
C26 C27 Rh1 71.9(4) . . ?
C23 C27 Rh1 71.6(4) . . ?
C32 C27 Rh1 126.3(6) . . ?
C37 C33 C34 108.0 . . ?
C37 C33 C38 126.0 . . ?
C34 C33 C38 126.0 . . ?
C37 C33 Rh2 71.40(16) . . ?
C34 C33 Rh2 66.0(2) . . ?
C38 C33 Rh2 128.08(19) . . ?
C33 C34 C35 108.0 . . ?
C33 C34 C39 126.0 . . ?
C35 C34 C39 126.0 . . ?
C33 C34 Rh2 76.1(3) . . ?
C35 C34 Rh2 66.6(2) . . ?
C39 C34 Rh2 122.87(18) . . ?
C36 C35 C34 108.0 . . ?
C36 C35 C40 126.0 . . ?
C34 C35 C40 126.0 . . ?
C36 C35 Rh2 73.1(2) . . ?
C34 C35 Rh2 73.4(2) . . ?
C40 C35 Rh2 119.4(3) . . ?
C37 C36 C35 108.0 . . ?
C37 C36 C41 126.0 . . ?
C35 C36 C41 126.0 . . ?
C37 C36 Rh2 76.2(3) . . ?
C35 C36 Rh2 66.8(2) . . ?
C41 C36 Rh2 122.60(19) . . ?
C36 C37 C33 108.0 . . ?
C36 C37 C42 126.0 . . ?
C33 C37 C42 126.0 . . ?
C36 C37 Rh2 65.9(2) . . ?
C33 C37 Rh2 71.72(16) . . ?
C42 C37 Rh2 127.91(18) . . ?
C34' C33' C37' 108.0 . . ?
C34' C33' C38' 126.0 . . ?
C37' C33' C38' 126.0 . . ?
C34' C33' Rh2 72.8(2) . . ?
C37' C33' Rh2 71.43(17) . . ?
C38' C33' Rh2 121.5(3) . . ?
C33' C34' C35' 108.0 . . ?
C33' C34' C39' 126.0 . . ?
C35' C34' C39' 126.0 . . ?
C33' C34' Rh2 67.4(3) . . ?
C35' C34' Rh2 73.9(3) . . ?
C39' C34' Rh2 124.25(16) . . ?
C36' C35' C34' 108.0 . . ?
C36' C35' C40' 126.0 . . ?
C34' C35' C40' 126.0 . . ?
C36' C35' Rh2 70.39(16) . . ?
C34' C35' Rh2 67.8(2) . . ?
C40' C35' Rh2 127.4(2) . . ?
C37' C36' C35' 108.0 . . ?
C37' C36' C41' 126.0 . . ?
C35' C36' C41' 126.0 . . ?
C37' C36' Rh2 67.1(3) . . ?
C35' C36' Rh2 71.77(19) . . ?
C41' C36' Rh2 126.67(18) . . ?
C36' C37' C33' 108.0 . . ?
C36' C37' C42' 126.0 . . ?
C33' C37' C42' 126.0 . . ?
C36' C37' Rh2 74.1(3) . . ?
C33' C37' Rh2 68.43(19) . . ?
C42' C37' Rh2 123.1(2) . . ?
F2 C43 F3 109(2) . . ?
F2 C43 F1 104.8(18) . . ?
F3 C43 F1 103.6(19) . . ?
F2 C43 S1 105.2(19) . . ?
F3 C43 S1 115.0(16) . . ?
F1 C43 S1 118.9(19) . . ?

loop_
_geom_bond_atom_site_label_1
_geom_bond_atom_site_label_2
_geom_bond_distance
_geom_bond_site_symmetry_2
_geom_bond_publ_flag
Rh1 N1 2.097(6) . ?
Rh1 N5 2.098(5) . ?
Rh1 O1 2.117(5) . ?
Rh1 C27 2.121(7) . ?
Rh1 C24 2.140(8) . ?
Rh1 C26 2.152(7) . ?
Rh1 C23 2.156(7) . ?
Rh1 C25 2.156(7) . ?
Rh2 C35 2.008(6) . ?
Rh2 C33' 2.061(6) . ?
Rh2 N3 2.071(6) . ?
Rh2 C36 2.091(5) . ?
Rh2 C34 2.098(4) . ?
Rh2 N8 2.100(6) 2_556 ?
Rh2 C37' 2.101(5) . ?
Rh2 O3 2.109(5) . ?
Rh2 C34' 2.132(5) . ?
Rh2 C36' 2.194(6) . ?
Rh2 C35' 2.212(8) . ?
Rh2 C37 2.224(7) . ?
Cu1 N9 1.976(5) . ?
Cu1 O17 1.979(6) . ?
Cu1 O5 2.015(6) . ?
Cu1 O2 2.039(4) . ?
Cu1 O4 2.216(5) . ?
Cu1 Na1 3.389(2) . ?
Na1 O18 2.093(16) . ?
Na1 O4 2.278(6) . ?
Na1 O4 2.278(6) 6 ?
Na1 O2 2.297(6) . ?
Na1 O2 2.297(6) 6 ?
Na1 O15 2.38(2) . ?
Na1 O14 2.43(3) . ?
Na1 N12 2.75(3) . ?
Na1 Cu1 3.389(2) 6 ?
N1 N2 1.329(6) . ?
N1 C1 1.361(7) . ?
N2 N1 1.329(6) 6 ?
N3 N4 1.327(7) . ?
N3 C3 1.359(8) . ?
N4 N3 1.327(7) 6 ?
N5 C5 1.301(10) . ?
N5 C7 1.335(9) . ?
N6 C5 1.339(9) . ?
N6 C6 1.383(11) . ?
N6 C8 1.428(11) . ?
N7 C16 1.346(10) . ?
N7 C14 1.387(13) . ?
N7 C11 1.445(10) . ?
C15 C14 1.350(13) . ?
C15 N8 1.367(11) . ?
N9 C17 1.320(8) . ?
N9 C19 1.391(9) . ?
N10 C17 1.347(9) . ?
N10 C18 1.358(8) . ?
N10 C21 1.427(8) . ?
N11 O6 1.202(10) . ?
N11 O7 1.242(10) . ?
N11 O5 1.272(9) . ?
N12 O15 1.21(2) . ?
N12 O14 1.29(2) . ?
N12 O16 1.30(2) . ?
O1 C2 1.272(7) . ?
O2 C2 1.254(7) . ?
O3 C4 1.291(8) . ?
O4 C4 1.270(7) . ?
O8 S1 1.375(11) . ?
O9 S1 1.389(10) . ?
O10 S1 1.424(17) . ?
O17 C45 1.409(17) . ?
S1 C43 1.69(3) . ?
F1 C43 1.352(15) . ?
F2 C43 1.313(18) . ?
F3 C43 1.32(2) . ?
C1 C1 1.368(12) 6 ?
C1 C2 1.476(8) . ?
C3 C3 1.388(14) 6 ?
C3 C4 1.448(9) . ?
C6 C7 1.352(11) . ?
C8 C9 1.374(12) . ?
C8 C13 1.387(16) . ?
C9 C10 1.342(15) . ?
C10 C11 1.332(14) . ?
C11 C12 1.357(16) . ?
C12 C13 1.316(17) . ?
N8 C16 1.319(10) . ?
N8 Rh2 2.100(6) 2_556 ?
C18 C19 1.340(10) . ?
C20 C21 1.381(10) . ?
C20 C20 1.393(16) 2_556 ?
C21 C22 1.380(10) . ?
C22 C22 1.395(14) 2_556 ?
C23 C27 1.447(12) . ?
C23 C24 1.456(12) . ?
C23 C28 1.492(11) . ?
C24 C25 1.407(11) . ?
C24 C29 1.496(12) . ?
C25 C26 1.464(12) . ?
C25 C30 1.498(11) . ?
C26 C27 1.412(11) . ?
C26 C31 1.481(11) . ?
C27 C32 1.490(12) . ?
C33 C37 1.409(3) . ?
C33 C34 1.409(3) . ?
C33 C38 1.497(3) . ?
C34 C35 1.409(3) . ?
C34 C39 1.498(3) . ?
C35 C36 1.409(3) . ?
C35 C40 1.497(3) . ?
C36 C37 1.409(3) . ?
C36 C41 1.498(3) . ?
C37 C42 1.497(3) . ?
C33' C34' 1.429(3) . ?
C33' C37' 1.429(3) . ?
C33' C38' 1.519(3) . ?
C34' C35' 1.429(3) . ?
C34' C39' 1.519(3) . ?
C35' C36' 1.429(3) . ?
C35' C40' 1.519(3) . ?
C36' C37' 1.429(3) . ?
C36' C41' 1.519(3) . ?
C37' C42' 1.519(3) . ?
C46 O19 1.344(17) . ?

loop_
_geom_torsion_atom_site_label_1
_geom_torsion_atom_site_label_2
_geom_torsion_atom_site_label_3
_geom_torsion_atom_site_label_4
_geom_torsion
_geom_torsion_site_symmetry_1
_geom_torsion_site_symmetry_2
_geom_torsion_site_symmetry_3
_geom_torsion_site_symmetry_4
_geom_torsion_publ_flag
C1 N1 N2 N1 0.0(7) . . . 6 ?
Rh1 N1 N2 N1 173.10(15) . . . 6 ?
C3 N3 N4 N3 -0.1(9) . . . 6 ?
Rh2 N3 N4 N3 169.4(2) . . . 6 ?
O6 N11 O5 Cu1 9.3(9) . . . . ?
O7 N11 O5 Cu1 -169.2(7) . . . . ?
O15 N12 O14 Na1 0.000(7) . . . . ?
O16 N12 O14 Na1 180.000(5) . . . . ?
O14 N12 O15 Na1 0.000(6) . . . . ?
O16 N12 O15 Na1 180.000(5) . . . . ?
N2 N1 C1 C1 0.0(5) . . . 6 ?
Rh1 N1 C1 C1 -174.58(17) . . . 6 ?
N2 N1 C1 C2 176.1(5) . . . . ?
Rh1 N1 C1 C2 1.5(5) . . . . ?
Cu1 O2 C2 O1 -13.2(7) . . . . ?
Na1 O2 C2 O1 162.7(5) . . . . ?
Cu1 O2 C2 C1 167.3(4) . . . . ?
Na1 O2 C2 C1 -16.8(9) . . . . ?
Rh1 O1 C2 O2 -178.6(4) . . . . ?
Rh1 O1 C2 C1 0.9(6) . . . . ?
N1 C1 C2 O2 177.9(5) . . . . ?
C1 C1 C2 O2 -7.9(8) 6 . . . ?
N1 C1 C2 O1 -1.6(7) . . . . ?
C1 C1 C2 O1 172.6(3) 6 . . . ?
N4 N3 C3 C3 0.1(6) . . . 6 ?
Rh2 N3 C3 C3 -171.5(2) . . . 6 ?
N4 N3 C3 C4 177.7(6) . . . . ?
Rh2 N3 C3 C4 6.1(7) . . . . ?
Cu1 O4 C4 O3 13.4(8) . . . . ?
Na1 O4 C4 O3 -140.5(6) . . . . ?
Cu1 O4 C4 C3 -167.4(4) . . . . ?
Na1 O4 C4 C3 38.7(9) . . . . ?
Rh2 O3 C4 O4 179.5(5) . . . . ?
Rh2 O3 C4 C3 0.3(7) . . . . ?
N3 C3 C4 O4 176.5(6) . . . . ?
C3 C3 C4 O4 -7.1(9) 6 . . . ?
N3 C3 C4 O3 -4.3(8) . . . . ?
C3 C3 C4 O3 172.2(3) 6 . . . ?
C7 N5 C5 N6 0.1(9) . . . . ?
Rh1 N5 C5 N6 -170.6(5) . . . . ?
C6 N6 C5 N5 0.6(9) . . . . ?
C8 N6 C5 N5 177.6(7) . . . . ?
C5 N6 C6 C7 -1.1(9) . . . . ?
C8 N6 C6 C7 -178.1(8) . . . . ?
C5 N5 C7 C6 -0.8(9) . . . . ?
Rh1 N5 C7 C6 170.5(6) . . . . ?
N6 C6 C7 N5 1.1(9) . . . . ?
C5 N6 C8 C9 -146.5(10) . . . . ?
C6 N6 C8 C9 29.9(14) . . . . ?
C5 N6 C8 C13 24.2(17) . . . . ?
C6 N6 C8 C13 -159.3(13) . . . . ?
C13 C8 C9 C10 6.9(18) . . . . ?
N6 C8 C9 C10 178.2(10) . . . . ?
C8 C9 C10 C11 3.3(18) . . . . ?
C9 C10 C11 C12 -3(2) . . . . ?
C9 C10 C11 N7 179.2(10) . . . . ?
C16 N7 C11 C10 -41.0(15) . . . . ?
C14 N7 C11 C10 138.2(12) . . . . ?
C16 N7 C11 C12 141.7(18) . . . . ?
C14 N7 C11 C12 -39(2) . . . . ?
C10 C11 C12 C13 -8(4) . . . . ?
N7 C11 C12 C13 170(2) . . . . ?
C11 C12 C13 C8 18(4) . . . . ?
C9 C8 C13 C12 -17(3) . . . . ?
N6 C8 C13 C12 171.6(19) . . . . ?
N8 C15 C14 N7 0.8(14) . . . . ?
C16 N7 C14 C15 -2.7(13) . . . . ?
C11 N7 C14 C15 178.0(10) . . . . ?
C14 C15 N8 C16 1.4(12) . . . . ?
C14 C15 N8 Rh2 176.4(8) . . . 2_556 ?
C15 N8 C16 N7 -3.2(10) . . . . ?
Rh2 N8 C16 N7 -178.2(5) 2_556 . . . ?
C14 N7 C16 N8 3.7(10) . . . . ?
C11 N7 C16 N8 -177.0(8) . . . . ?
C19 N9 C17 N10 1.2(8) . . . . ?
Cu1 N9 C17 N10 -173.6(5) . . . . ?
C18 N10 C17 N9 -1.2(8) . . . . ?
C21 N10 C17 N9 176.4(6) . . . . ?
C17 N10 C18 C19 0.7(8) . . . . ?
C21 N10 C18 C19 -176.8(7) . . . . ?
N10 C18 C19 N9 0.0(8) . . . . ?
C17 N9 C19 C18 -0.7(8) . . . . ?
Cu1 N9 C19 C18 174.4(5) . . . . ?
C20 C20 C21 C22 -1.7(18) 2_556 . . . ?
C20 C20 C21 N10 178.7(12) 2_556 . . . ?
C17 N10 C21 C22 -132.7(8) . . . . ?
C18 N10 C21 C22 44.4(10) . . . . ?
C17 N10 C21 C20 46.9(11) . . . . ?
C18 N10 C21 C20 -136.1(9) . . . . ?
C20 C21 C22 C22 -1.7(14) . . . 2_556 ?
N10 C21 C22 C22 177.9(8) . . . 2_556 ?
C27 C23 C24 C25 4.2(8) . . . . ?
C28 C23 C24 C25 -178.9(7) . . . . ?
Rh1 C23 C24 C25 62.7(5) . . . . ?
C27 C23 C24 C29 -178.9(7) . . . . ?
C28 C23 C24 C29 -2.0(12) . . . . ?
Rh1 C23 C24 C29 -120.5(7) . . . . ?
C27 C23 C24 Rh1 -58.4(5) . . . . ?
C28 C23 C24 Rh1 118.5(7) . . . . ?
C23 C24 C25 C26 -2.8(8) . . . . ?
C29 C24 C25 C26 -179.6(7) . . . . ?
Rh1 C24 C25 C26 59.4(5) . . . . ?
C23 C24 C25 C30 -178.1(7) . . . . ?
C29 C24 C25 C30 5.0(12) . . . . ?
Rh1 C24 C25 C30 -115.9(7) . . . . ?
C23 C24 C25 Rh1 -62.2(5) . . . . ?
C29 C24 C25 Rh1 121.0(7) . . . . ?
C24 C25 C26 C27 0.3(8) . . . . ?
C30 C25 C26 C27 175.6(7) . . . . ?
Rh1 C25 C26 C27 59.9(5) . . . . ?
C24 C25 C26 C31 -179.6(7) . . . . ?
C30 C25 C26 C31 -4.3(12) . . . . ?
Rh1 C25 C26 C31 -120.0(7) . . . . ?
C24 C25 C26 Rh1 -59.6(5) . . . . ?
C30 C25 C26 Rh1 115.8(7) . . . . ?
C25 C26 C27 C23 2.4(8) . . . . ?
C31 C26 C27 C23 -177.8(7) . . . . ?
Rh1 C26 C27 C23 62.7(5) . . . . ?
C25 C26 C27 C32 177.4(8) . . . . ?
C31 C26 C27 C32 -2.7(13) . . . . ?
Rh1 C26 C27 C32 -122.2(9) . . . . ?
C25 C26 C27 Rh1 -60.4(5) . . . . ?
C31 C26 C27 Rh1 119.5(7) . . . . ?
C24 C23 C27 C26 -4.1(8) . . . . ?
C28 C23 C27 C26 179.1(7) . . . . ?
Rh1 C23 C27 C26 -62.9(5) . . . . ?
C24 C23 C27 C32 -179.3(7) . . . . ?
C28 C23 C27 C32 3.9(12) . . . . ?
Rh1 C23 C27 C32 121.9(8) . . . . ?
C24 C23 C27 Rh1 58.8(5) . . . . ?
C28 C23 C27 Rh1 -118.0(8) . . . . ?
C37 C33 C34 C35 0.0 . . . . ?
C38 C33 C34 C35 180.0 . . . . ?
Rh2 C33 C34 C35 59.24(17) . . . . ?
C37 C33 C34 C39 180.0 . . . . ?
C38 C33 C34 C39 0.0 . . . . ?
Rh2 C33 C34 C39 -120.75(17) . . . . ?
C37 C33 C34 Rh2 -59.24(17) . . . . ?
C38 C33 C34 Rh2 120.75(17) . . . . ?
C33 C34 C35 C36 0.0 . . . . ?
C39 C34 C35 C36 180.0 . . . . ?
Rh2 C34 C35 C36 65.4(3) . . . . ?
C33 C34 C35 C40 180.0 . . . . ?
C39 C34 C35 C40 0.0 . . . . ?
Rh2 C34 C35 C40 -114.6(3) . . . . ?
C33 C34 C35 Rh2 -65.4(3) . . . . ?
C39 C34 C35 Rh2 114.6(3) . . . . ?
C34 C35 C36 C37 0.0 . . . . ?
C40 C35 C36 C37 -180.0 . . . . ?
Rh2 C35 C36 C37 65.6(3) . . . . ?
C34 C35 C36 C41 180.0 . . . . ?
C40 C35 C36 C41 0.0 . . . . ?
Rh2 C35 C36 C41 -114.4(3) . . . . ?
C34 C35 C36 Rh2 -65.6(3) . . . . ?
C40 C35 C36 Rh2 114.4(3) . . . . ?
C35 C36 C37 C33 0.0 . . . . ?
C41 C36 C37 C33 -180.0 . . . . ?
Rh2 C36 C37 C33 59.54(16) . . . . ?
C35 C36 C37 C42 -180.0 . . . . ?
C41 C36 C37 C42 0.0 . . . . ?
Rh2 C36 C37 C42 -120.45(16) . . . . ?
C35 C36 C37 Rh2 -59.54(16) . . . . ?
C41 C36 C37 Rh2 120.47(16) . . . . ?
C34 C33 C37 C36 0.0 . . . . ?
C38 C33 C37 C36 -180.0 . . . . ?
Rh2 C33 C37 C36 -56.0(2) . . . . ?
C34 C33 C37 C42 180.0 . . . . ?
C38 C33 C37 C42 0.0 . . . . ?
Rh2 C33 C37 C42 124.0(2) . . . . ?
C34 C33 C37 Rh2 56.0(2) . . . . ?
C38 C33 C37 Rh2 -124.0(2) . . . . ?
C37' C33' C34' C35' 0.0 . . . . ?
C38' C33' C34' C35' 180.0 . . . . ?
Rh2 C33' C34' C35' 63.2(2) . . . . ?
C37' C33' C34' C39' 180.0 . . . . ?
C38' C33' C34' C39' 0.0 . . . . ?
Rh2 C33' C34' C39' -116.8(2) . . . . ?
C37' C33' C34' Rh2 -63.2(2) . . . . ?
C38' C33' C34' Rh2 116.8(2) . . . . ?
C33' C34' C35' C36' 0.0 . . . . ?
C39' C34' C35' C36' 180.0 . . . . ?
Rh2 C34' C35' C36' 59.1(2) . . . . ?
C33' C34' C35' C40' 180.0 . . . . ?
C39' C34' C35' C40' 0.0 . . . . ?
Rh2 C34' C35' C40' -120.9(2) . . . . ?
C33' C34' C35' Rh2 -59.1(2) . . . . ?
C39' C34' C35' Rh2 120.9(2) . . . . ?
C34' C35' C36' C37' 0.0 . . . . ?
C40' C35' C36' C37' 180.0 . . . . ?
Rh2 C35' C36' C37' 57.4(3) . . . . ?
C34' C35' C36' C41' 180.0 . . . . ?
C40' C35' C36' C41' 0.0 . . . . ?
Rh2 C35' C36' C41' -122.5(3) . . . . ?
C34' C35' C36' Rh2 -57.5(3) . . . . ?
C40' C35' C36' Rh2 122.5(3) . . . . ?
C35' C36' C37' C33' 0.0 . . . . ?
C41' C36' C37' C33' 180.0 . . . . ?
Rh2 C36' C37' C33' 60.38(16) . . . . ?
C35' C36' C37' C42' 180.0 . . . . ?
C41' C36' C37' C42' 0.0 . . . . ?
Rh2 C36' C37' C42' -119.64(16) . . . . ?
C35' C36' C37' Rh2 -60.36(16) . . . . ?
C41' C36' C37' Rh2 119.63(16) . . . . ?
C34' C33' C37' C36' 0.0 . . . . ?
C38' C33' C37' C36' 180.0 . . . . ?
Rh2 C33' C37' C36' -64.0(3) . . . . ?
C34' C33' C37' C42' 180.0 . . . . ?
C38' C33' C37' C42' 0.0 . . . . ?
Rh2 C33' C37' C42' 116.0(3) . . . . ?
C34' C33' C37' Rh2 64.0(3) . . . . ?
C38' C33' C37' Rh2 -116.0(3) . . . . ?
O8 S1 C43 F2 -179.8(15) . . . . ?
O9 S1 C43 F2 -58.5(17) . . . . ?
O10 S1 C43 F2 66(2) . . . . ?
O8 S1 C43 F3 -60(2) . . . . ?
O9 S1 C43 F3 61(2) . . . . ?
O10 S1 C43 F3 -174(2) . . . . ?
O8 S1 C43 F1 63(2) . . . . ?
O9 S1 C43 F1 -175.4(17) . . . . ?
O10 S1 C43 F1 -51(2) . . . . ?
